data_4309207
loop_
_publ_author_name
'Sebastian A. Stoian'
'Ying Yu'
'Jeremy M. Smith'
'Patrick L. Holland'
'Emile L. Bominaar'
'Eckard M\"unck'

_publ_section_title
;
M\"ossbauer, Electron Paramagnetic Resonance, and Crystallographic
Characterization of a High-Spin Fe(I) Diketiminate Complex with Orbital
Degeneracy
;
_journal_name_full 'Inorganic Chemistry'
_journal_page_first 4915
_journal_page_last 4922
_journal_paper_doi 10.1021/ic050321h
_journal_volume 44
_journal_year 2005
_chemical_formula_moiety 'C43 H59 Fe N2'
_chemical_formula_sum 'C43 H59 Fe N2'
_chemical_formula_weight 659.77
_chemical_name_common HOLYY16
_chemical_name_systematic
;
 ?
;
_space_group_IT_number 14
_symmetry_cell_setting monoclinic
_symmetry_space_group_name_Hall '-P 2yn'
_symmetry_space_group_name_H-M 'P 1 21/n 1'
_atom_sites_solution_hydrogens geom
_atom_sites_solution_primary direct
_atom_sites_solution_secondary difmap
_audit_creation_method SHELXL-97
_cell_angle_alpha 90.00
_cell_angle_beta 100.199(2)
_cell_angle_gamma 90.00
_cell_formula_units_Z 4
_cell_length_a 9.5241(11)
_cell_length_b 26.647(3)
_cell_length_c 15.5120(18)
_cell_measurement_reflns_used 5723
_cell_measurement_temperature 100(2)
_cell_measurement_theta_max 27.53
_cell_measurement_theta_min 2.30
_cell_volume 3874.6(8)
_computing_cell_refinement 'Bruker SMART'
_computing_data_collection 'Bruker SMART'
_computing_data_reduction 'Bruker SAINT'
_computing_molecular_graphics 'Bruker SHELXTL'
_computing_publication_material 'Bruker SHELXTL'
_computing_structure_refinement 'SHELXL-97 (Sheldrick, 1997)'
_computing_structure_solution 'SHELXS-97 (Sheldrick, 1990)'
_diffrn_ambient_temperature 100(2)
_diffrn_measured_fraction_theta_full 1.000
_diffrn_measured_fraction_theta_max 0.997
_diffrn_measurement_device_type 'CCD area detector'
_diffrn_measurement_method 'omega scans'
_diffrn_radiation_monochromator graphite
_diffrn_radiation_source 'fine-focus sealed tube'
_diffrn_radiation_type MoK\a
_diffrn_radiation_wavelength 0.71073
_diffrn_reflns_av_R_equivalents 0.0532
_diffrn_reflns_av_sigmaI/netI 0.0385
_diffrn_reflns_limit_h_max 12
_diffrn_reflns_limit_h_min -12
_diffrn_reflns_limit_k_max 35
_diffrn_reflns_limit_k_min -35
_diffrn_reflns_limit_l_max 20
_diffrn_reflns_limit_l_min -20
_diffrn_reflns_number 52543
_diffrn_reflns_theta_full 28.00
_diffrn_reflns_theta_max 28.33
_diffrn_reflns_theta_min 2.03
_exptl_absorpt_coefficient_mu 0.419
_exptl_absorpt_correction_type empirical
_exptl_absorpt_process_details SADABS
_exptl_crystal_colour red
_exptl_crystal_density_diffrn 1.131
_exptl_crystal_density_meas 0
_exptl_crystal_density_method 'not measured'
_exptl_crystal_description Needle
_exptl_crystal_F_000 1428
_exptl_crystal_size_max 0.50
_exptl_crystal_size_mid 0.10
_exptl_crystal_size_min 0.09
_refine_diff_density_max 0.531
_refine_diff_density_min -0.577
_refine_diff_density_rms 0.053
_refine_ls_extinction_method none
_refine_ls_goodness_of_fit_ref 1.013
_refine_ls_hydrogen_treatment constr
_refine_ls_matrix_type full
_refine_ls_number_parameters 429
_refine_ls_number_reflns 9645
_refine_ls_number_restraints 0
_refine_ls_restrained_S_all 1.013
_refine_ls_R_factor_all 0.0547
_refine_ls_R_factor_gt 0.0387
_refine_ls_shift/su_max 0.001
_refine_ls_shift/su_mean 0.000
_refine_ls_structure_factor_coef Fsqd
_refine_ls_weighting_details 'calc w=1/[\s^2^(Fo^2^)+(0.0534P)^2^+1.4653P] where P=(Fo^2^+2Fc^2^)/3'
_refine_ls_weighting_scheme calc
_refine_ls_wR_factor_gt 0.0971
_refine_ls_wR_factor_ref 0.1055
_reflns_number_gt 7608
_reflns_number_total 9645
_reflns_threshold_expression >2sigma(I)
_cod_data_source_file ic050321hsi20050302_110528.cif
_cod_data_source_block asd
_cod_depositor_comments
;
The following automatic conversions were performed:
'_symmetry_cell_setting' value 'Monoclinic' changed to 'monoclinic'
according to '/home/saulius/struct/CIF-dictionaries/cif_core.dic'
dictionary named 'cif_core.dic' version 2.4.1 from 2010-06-29.

Automatic conversion script
Id: cif_fix_enum 1527 2010-12-29 10:47:43Z saulius 
;
_cod_database_code 4309207

loop_
_symmetry_equiv_pos_as_xyz
'x, y, z'
'-x+1/2, y+1/2, -z+1/2'
'-x, -y, -z'
'x-1/2, -y-1/2, z-1/2'

loop_
_atom_site_label
_atom_site_type_symbol
_atom_site_fract_x
_atom_site_fract_y
_atom_site_fract_z
_atom_site_U_iso_or_equiv
_atom_site_adp_type
_atom_site_occupancy
_atom_site_symmetry_multiplicity
_atom_site_calc_flag
_atom_site_refinement_flags
_atom_site_disorder_assembly
_atom_site_disorder_group
Fe1 Fe 0.29791(2) 0.110360(8) 0.341238(13) 0.01782(7) Uani 1 1 d . . .
N21 N 0.41266(13) 0.17175(5) 0.33673(8) 0.0179(2) Uani 1 1 d . . .
N11 N 0.28328(13) 0.09226(4) 0.21451(8) 0.0170(2) Uani 1 1 d . . .
C12 C 0.22150(15) 0.04345(5) 0.19367(9) 0.0174(3) Uani 1 1 d . . .
C51 C 0.33363(15) 0.12123(5) 0.15697(9) 0.0176(3) Uani 1 1 d . . .
C34 C 0.21041(16) 0.09270(6) 0.53599(9) 0.0199(3) Uani 1 1 d . . .
C62 C 0.31201(16) 0.00141(6) 0.20201(9) 0.0206(3) Uani 1 1 d . . .
C14 C 0.20750(19) 0.05288(6) 0.38367(10) 0.0286(4) Uani 1 1 d . . .
H14 H 0.1904 0.0290 0.3375 0.034 Uiso 1 1 calc R . .
C71 C 0.45104(15) 0.18970(5) 0.26368(9) 0.0186(3) Uani 1 1 d . . .
C13 C 0.45356(16) 0.19352(6) 0.42253(9) 0.0200(3) Uani 1 1 d . . .
C61 C 0.40657(16) 0.16631(6) 0.18253(9) 0.0205(3) Uani 1 1 d . . .
H61 H 0.4307 0.1847 0.1347 0.025 Uiso 1 1 calc R . .
C63 C 0.57105(16) 0.17377(6) 0.48019(10) 0.0237(3) Uani 1 1 d . . .
C24 C 0.23042(16) 0.08485(6) 0.44563(10) 0.0218(3) Uani 1 1 d . . .
C31 C 0.25332(17) 0.06155(6) 0.01822(10) 0.0235(3) Uani 1 1 d . . .
H31A H 0.1555 0.0592 0.0295 0.035 Uiso 1 1 calc R . .
H31B H 0.3094 0.0331 0.0459 0.035 Uiso 1 1 calc R . .
H31C H 0.2519 0.0608 -0.0451 0.035 Uiso 1 1 calc R . .
C41 C 0.32117(17) 0.11098(6) 0.05647(10) 0.0222(3) Uani 1 1 d . . .
C32 C 0.01681(17) -0.01023(6) 0.15876(10) 0.0259(3) Uani 1 1 d . . .
H32 H -0.0836 -0.0145 0.1441 0.031 Uiso 1 1 calc R . .
C22 C 0.07254(16) 0.03796(6) 0.17367(10) 0.0207(3) Uani 1 1 d . . .
C72 C -0.02858(17) 0.08269(7) 0.16744(12) 0.0304(4) Uani 1 1 d . . .
H72 H 0.0300 0.1140 0.1750 0.037 Uiso 1 1 calc R . .
C103 C 0.66051(17) 0.13065(7) 0.45496(11) 0.0283(3) Uani 1 1 d . . .
H103 H 0.6216 0.1214 0.3928 0.034 Uiso 1 1 calc R . .
C81 C 0.54618(16) 0.23701(6) 0.25637(10) 0.0211(3) Uani 1 1 d . . .
C54 C 0.27117(18) 0.13263(6) 0.67748(10) 0.0247(3) Uani 1 1 d . . .
H54 H 0.3271 0.1562 0.7147 0.030 Uiso 1 1 calc R . .
C53 C 0.60656(18) 0.19489(7) 0.56395(11) 0.0309(4) Uani 1 1 d . . .
H53 H 0.6867 0.1824 0.6034 0.037 Uiso 1 1 calc R . .
C33 C 0.40835(19) 0.25135(6) 0.53398(11) 0.0311(4) Uani 1 1 d . . .
H33 H 0.3530 0.2774 0.5532 0.037 Uiso 1 1 calc R . .
C102 C 0.47324(16) 0.00680(6) 0.22672(11) 0.0254(3) Uani 1 1 d . . .
H102 H 0.4974 0.0430 0.2206 0.030 Uiso 1 1 calc R . .
C111 C 0.60850(18) 0.26559(6) 0.34080(11) 0.0264(3) Uani 1 1 d . . .
H11A H 0.6697 0.2929 0.3268 0.040 Uiso 1 1 calc R . .
H11B H 0.6649 0.2425 0.3824 0.040 Uiso 1 1 calc R . .
H11C H 0.5306 0.2796 0.3669 0.040 Uiso 1 1 calc R . .
C64 C 0.17221(18) 0.10332(6) 0.70986(10) 0.0259(3) Uani 1 1 d . . .
H64 H 0.1602 0.1067 0.7691 0.031 Uiso 1 1 calc R . .
C42 C 0.10412(19) -0.05191(6) 0.16475(11) 0.0297(4) Uani 1 1 d . . .
H42 H 0.0639 -0.0844 0.1535 0.036 Uiso 1 1 calc R . .
C23 C 0.36830(17) 0.23178(6) 0.44953(10) 0.0241(3) Uani 1 1 d . . .
C101 C 0.67670(18) 0.22060(6) 0.21637(12) 0.0298(4) Uani 1 1 d . . .
H10A H 0.7346 0.2501 0.2084 0.045 Uiso 1 1 calc R . .
H10B H 0.6439 0.2046 0.1595 0.045 Uiso 1 1 calc R . .
H10C H 0.7343 0.1968 0.2558 0.045 Uiso 1 1 calc R . .
C43 C 0.5273(2) 0.23346(7) 0.59008(11) 0.0350(4) Uani 1 1 d . . .
H43 H 0.5542 0.2478 0.6467 0.042 Uiso 1 1 calc R . .
C91 C 0.45679(19) 0.27528(6) 0.19555(11) 0.0301(4) Uani 1 1 d . . .
H91A H 0.3728 0.2848 0.2202 0.045 Uiso 1 1 calc R . .
H91B H 0.4262 0.2602 0.1376 0.045 Uiso 1 1 calc R . .
H91C H 0.5146 0.3052 0.1901 0.045 Uiso 1 1 calc R . .
C84 C 0.10987(17) 0.06337(6) 0.56912(10) 0.0249(3) Uani 1 1 d . . .
H84 H 0.0545 0.0395 0.5323 0.030 Uiso 1 1 calc R . .
C74 C 0.09062(18) 0.06898(6) 0.65515(11) 0.0286(3) Uani 1 1 d . . .
H74 H 0.0213 0.0492 0.6767 0.034 Uiso 1 1 calc R . .
C52 C 0.25020(19) -0.04615(6) 0.18719(11) 0.0276(3) Uani 1 1 d . . .
H52 H 0.3097 -0.0750 0.1926 0.033 Uiso 1 1 calc R . .
C73 C 0.23537(18) 0.25091(6) 0.38953(12) 0.0294(4) Uani 1 1 d . . .
H73 H 0.2409 0.2398 0.3286 0.035 Uiso 1 1 calc R . .
C21 C 0.4725(2) 0.11144(8) 0.03339(13) 0.0421(5) Uani 1 1 d . . .
H21A H 0.4663 0.1050 -0.0294 0.063 Uiso 1 1 calc R . .
H21B H 0.5307 0.0853 0.0670 0.063 Uiso 1 1 calc R . .
H21C H 0.5166 0.1443 0.0479 0.063 Uiso 1 1 calc R . .
C44 C 0.28929(17) 0.12787(6) 0.59109(10) 0.0229(3) Uani 1 1 d . . .
H44 H 0.3559 0.1487 0.5693 0.027 Uiso 1 1 calc R . .
C112 C 0.55229(18) -0.02367(7) 0.16643(12) 0.0329(4) Uani 1 1 d . . .
H11D H 0.5324 -0.0595 0.1725 0.049 Uiso 1 1 calc R . .
H11E H 0.6551 -0.0177 0.1827 0.049 Uiso 1 1 calc R . .
H11F H 0.5198 -0.0133 0.1055 0.049 Uiso 1 1 calc R . .
C11 C 0.2310(3) 0.15335(7) 0.00730(12) 0.0469(5) Uani 1 1 d . . .
H11G H 0.2239 0.1485 -0.0560 0.070 Uiso 1 1 calc R . .
H11H H 0.2763 0.1858 0.0242 0.070 Uiso 1 1 calc R . .
H11I H 0.1352 0.1528 0.0223 0.070 Uiso 1 1 calc R . .
C113 C 0.81723(19) 0.14552(8) 0.46000(14) 0.0406(4) Uani 1 1 d . . .
H11J H 0.8231 0.1751 0.4234 0.061 Uiso 1 1 calc R . .
H11K H 0.8694 0.1177 0.4390 0.061 Uiso 1 1 calc R . .
H11L H 0.8595 0.1532 0.5208 0.061 Uiso 1 1 calc R . .
C123 C 0.6497(2) 0.08413(7) 0.51177(12) 0.0375(4) Uani 1 1 d . . .
H12A H 0.6885 0.0919 0.5731 0.056 Uiso 1 1 calc R . .
H12B H 0.7042 0.0565 0.4920 0.056 Uiso 1 1 calc R . .
H12C H 0.5494 0.0742 0.5065 0.056 Uiso 1 1 calc R . .
C83 C 0.2218(2) 0.30832(7) 0.38832(16) 0.0451(5) Uani 1 1 d . . .
H83A H 0.2056 0.3201 0.4456 0.068 Uiso 1 1 calc R . .
H83B H 0.1414 0.3183 0.3431 0.068 Uiso 1 1 calc R . .
H83C H 0.3099 0.3232 0.3755 0.068 Uiso 1 1 calc R . .
C92 C -0.1183(2) 0.08095(9) 0.24016(14) 0.0453(5) Uani 1 1 d . . .
H92A H -0.1753 0.0501 0.2346 0.068 Uiso 1 1 calc R . .
H92B H -0.1820 0.1101 0.2350 0.068 Uiso 1 1 calc R . .
H92C H -0.0552 0.0815 0.2974 0.068 Uiso 1 1 calc R . .
C122 C 0.5252(2) -0.00838(8) 0.32252(12) 0.0383(4) Uani 1 1 d . . .
H12D H 0.4744 0.0114 0.3606 0.057 Uiso 1 1 calc R . .
H12E H 0.6279 -0.0020 0.3384 0.057 Uiso 1 1 calc R . .
H12F H 0.5065 -0.0442 0.3298 0.057 Uiso 1 1 calc R . .
C93 C 0.1017(2) 0.22720(8) 0.41437(16) 0.0465(5) Uani 1 1 d . . .
H93A H 0.1092 0.1906 0.4122 0.070 Uiso 1 1 calc R . .
H93B H 0.0173 0.2383 0.3731 0.070 Uiso 1 1 calc R . .
H93C H 0.0929 0.2376 0.4738 0.070 Uiso 1 1 calc R . .
C82 C -0.1282(2) 0.08519(10) 0.07826(14) 0.0504(6) Uani 1 1 d . . .
H82A H -0.0714 0.0851 0.0314 0.076 Uiso 1 1 calc R . .
H82B H -0.1850 0.1160 0.0748 0.076 Uiso 1 1 calc R . .
H82C H -0.1920 0.0560 0.0716 0.076 Uiso 1 1 calc R . .

loop_
_atom_site_aniso_label
_atom_site_aniso_U_11
_atom_site_aniso_U_22
_atom_site_aniso_U_33
_atom_site_aniso_U_23
_atom_site_aniso_U_13
_atom_site_aniso_U_12
Fe1 0.02033(11) 0.01907(11) 0.01486(11) -0.00105(8) 0.00530(8) -0.00425(8)
N21 0.0185(6) 0.0190(6) 0.0164(6) -0.0016(5) 0.0038(5) -0.0026(5)
N11 0.0177(6) 0.0172(6) 0.0161(6) -0.0015(5) 0.0030(5) -0.0022(5)
C12 0.0212(7) 0.0188(7) 0.0130(6) -0.0017(5) 0.0053(5) -0.0034(5)
C51 0.0171(6) 0.0197(7) 0.0158(7) -0.0004(5) 0.0024(5) 0.0017(5)
C34 0.0210(7) 0.0221(7) 0.0172(7) 0.0018(5) 0.0054(6) 0.0015(6)
C62 0.0241(7) 0.0215(7) 0.0180(7) -0.0008(5) 0.0082(6) -0.0007(6)
C14 0.0388(9) 0.0280(8) 0.0209(8) -0.0025(6) 0.0107(7) -0.0116(7)
C71 0.0174(7) 0.0185(7) 0.0201(7) -0.0001(5) 0.0043(5) -0.0015(5)
C13 0.0216(7) 0.0222(7) 0.0180(7) -0.0038(6) 0.0079(6) -0.0084(6)
C61 0.0246(7) 0.0204(7) 0.0171(7) 0.0015(5) 0.0052(6) -0.0043(6)
C63 0.0227(7) 0.0311(8) 0.0183(7) -0.0024(6) 0.0062(6) -0.0087(6)
C24 0.0216(7) 0.0252(8) 0.0197(7) 0.0027(6) 0.0064(6) -0.0031(6)
C31 0.0266(8) 0.0292(8) 0.0153(7) -0.0034(6) 0.0053(6) -0.0058(6)
C41 0.0288(8) 0.0230(7) 0.0148(7) -0.0013(6) 0.0044(6) -0.0050(6)
C32 0.0243(8) 0.0322(8) 0.0231(8) -0.0086(6) 0.0093(6) -0.0113(6)
C22 0.0203(7) 0.0246(7) 0.0183(7) -0.0024(6) 0.0059(6) -0.0034(6)
C72 0.0196(7) 0.0297(9) 0.0410(10) 0.0002(7) 0.0025(7) -0.0009(6)
C103 0.0233(8) 0.0405(9) 0.0201(8) -0.0009(7) 0.0014(6) 0.0024(7)
C81 0.0239(7) 0.0200(7) 0.0202(7) -0.0006(6) 0.0057(6) -0.0061(6)
C54 0.0310(8) 0.0228(8) 0.0209(7) -0.0025(6) 0.0060(6) 0.0026(6)
C53 0.0275(8) 0.0455(10) 0.0195(8) -0.0030(7) 0.0035(6) -0.0143(7)
C33 0.0388(9) 0.0280(8) 0.0312(9) -0.0111(7) 0.0187(8) -0.0120(7)
C102 0.0230(8) 0.0237(8) 0.0298(8) -0.0005(6) 0.0058(6) 0.0030(6)
C111 0.0299(8) 0.0258(8) 0.0244(8) -0.0030(6) 0.0073(6) -0.0123(6)
C64 0.0332(8) 0.0271(8) 0.0199(7) 0.0025(6) 0.0117(6) 0.0069(6)
C42 0.0384(9) 0.0231(8) 0.0316(9) -0.0099(7) 0.0174(7) -0.0128(7)
C23 0.0273(8) 0.0217(7) 0.0259(8) -0.0046(6) 0.0119(6) -0.0075(6)
C101 0.0279(8) 0.0312(9) 0.0329(9) -0.0060(7) 0.0131(7) -0.0090(7)
C43 0.0429(10) 0.0424(10) 0.0216(8) -0.0138(7) 0.0115(7) -0.0209(8)
C91 0.0350(9) 0.0219(8) 0.0316(9) 0.0041(7) 0.0006(7) -0.0071(7)
C84 0.0253(8) 0.0287(8) 0.0216(7) 0.0006(6) 0.0065(6) -0.0042(6)
C74 0.0313(8) 0.0316(9) 0.0260(8) 0.0044(7) 0.0133(7) -0.0031(7)
C52 0.0361(9) 0.0191(7) 0.0308(8) -0.0035(6) 0.0147(7) -0.0004(6)
C73 0.0314(9) 0.0239(8) 0.0355(9) -0.0036(7) 0.0130(7) 0.0013(7)
C21 0.0441(11) 0.0545(12) 0.0341(10) -0.0199(9) 0.0245(9) -0.0255(9)
C44 0.0252(8) 0.0223(7) 0.0227(8) 0.0008(6) 0.0086(6) -0.0007(6)
C112 0.0272(8) 0.0403(10) 0.0328(9) 0.0016(8) 0.0093(7) 0.0085(7)
C11 0.0811(16) 0.0317(10) 0.0208(9) 0.0016(7) -0.0106(9) 0.0076(10)
C113 0.0258(9) 0.0538(12) 0.0437(11) 0.0105(9) 0.0103(8) 0.0047(8)
C123 0.0374(10) 0.0394(10) 0.0352(10) 0.0024(8) 0.0048(8) -0.0011(8)
C83 0.0464(12) 0.0260(9) 0.0665(14) -0.0009(9) 0.0202(10) 0.0050(8)
C92 0.0413(11) 0.0552(13) 0.0403(11) -0.0128(9) 0.0100(9) 0.0163(9)
C122 0.0332(9) 0.0514(12) 0.0288(9) -0.0040(8) 0.0013(7) 0.0141(8)
C93 0.0292(10) 0.0420(11) 0.0685(15) 0.0079(10) 0.0097(9) -0.0011(8)
C82 0.0267(9) 0.0816(17) 0.0427(12) 0.0143(11) 0.0057(8) 0.0143(10)

loop_
_atom_type_symbol
_atom_type_description
_atom_type_scat_dispersion_real
_atom_type_scat_dispersion_imag
_atom_type_scat_source
C C 0.0033 0.0016 'International Tables Vol C Tables 4.2.6.8 and 6.1.1.4'
H H 0.0000 0.0000 'International Tables Vol C Tables 4.2.6.8 and 6.1.1.4'
N N 0.0061 0.0033 'International Tables Vol C Tables 4.2.6.8 and 6.1.1.4'
Fe Fe 0.3463 0.8444 'International Tables Vol C Tables 4.2.6.8 and 6.1.1.4'

loop_
_geom_angle_atom_site_label_1
_geom_angle_atom_site_label_2
_geom_angle_atom_site_label_3
_geom_angle
_geom_angle_site_symmetry_1
_geom_angle_site_symmetry_3
_geom_angle_publ_flag
C14 Fe1 C24 38.16(7) . . ?
C14 Fe1 N21 162.32(6) . . ?
C24 Fe1 N21 125.38(6) . . ?
C14 Fe1 N11 100.71(6) . . ?
C24 Fe1 N11 138.44(6) . . ?
N21 Fe1 N11 96.16(5) . . ?
C71 N21 C13 124.63(12) . . ?
C71 N21 Fe1 124.15(10) . . ?
C13 N21 Fe1 111.19(9) . . ?
C51 N11 C12 123.65(12) . . ?
C51 N11 Fe1 123.15(10) . . ?
C12 N11 Fe1 113.08(9) . . ?
C22 C12 C62 121.07(13) . . ?
C22 C12 N11 120.00(13) . . ?
C62 C12 N11 118.66(13) . . ?
N11 C51 C61 121.58(13) . . ?
N11 C51 C41 126.37(13) . . ?
C61 C51 C41 112.05(12) . . ?
C44 C34 C84 118.59(14) . . ?
C44 C34 C24 122.40(13) . . ?
C84 C34 C24 119.00(14) . . ?
C52 C62 C12 118.26(14) . . ?
C52 C62 C102 120.22(14) . . ?
C12 C62 C102 121.52(13) . . ?
C24 C14 Fe1 72.49(10) . . ?
C24 C14 H14 180.0 . . ?
Fe1 C14 H14 107.5 . . ?
N21 C71 C61 121.13(13) . . ?
N21 C71 C81 126.59(13) . . ?
C61 C71 C81 112.28(12) . . ?
C63 C13 C23 121.10(14) . . ?
C63 C13 N21 119.45(13) . . ?
C23 C13 N21 119.27(13) . . ?
C71 C61 C51 133.43(14) . . ?
C71 C61 H61 113.3 . . ?
C51 C61 H61 113.3 . . ?
C53 C63 C13 118.28(15) . . ?
C53 C63 C103 119.17(15) . . ?
C13 C63 C103 122.55(13) . . ?
C14 C24 C34 141.69(15) . . ?
C14 C24 Fe1 69.34(10) . . ?
C34 C24 Fe1 148.96(12) . . ?
C41 C31 H31A 109.5 . . ?
C41 C31 H31B 109.5 . . ?
H31A C31 H31B 109.5 . . ?
C41 C31 H31C 109.5 . . ?
H31A C31 H31C 109.5 . . ?
H31B C31 H31C 109.5 . . ?
C11 C41 C31 106.12(14) . . ?
C11 C41 C21 109.96(16) . . ?
C31 C41 C21 105.22(13) . . ?
C11 C41 C51 107.64(13) . . ?
C31 C41 C51 119.05(12) . . ?
C21 C41 C51 108.65(13) . . ?
C42 C32 C22 121.54(15) . . ?
C42 C32 H32 119.2 . . ?
C22 C32 H32 119.2 . . ?
C32 C22 C12 118.22(14) . . ?
C32 C22 C72 119.50(14) . . ?
C12 C22 C72 122.29(13) . . ?
C22 C72 C92 110.98(15) . . ?
C22 C72 C82 111.96(16) . . ?
C92 C72 C82 109.17(15) . . ?
C22 C72 H72 108.2 . . ?
C92 C72 H72 108.2 . . ?
C82 C72 H72 108.2 . . ?
C63 C103 C113 112.09(15) . . ?
C63 C103 C123 111.37(14) . . ?
C113 C103 C123 110.08(15) . . ?
C63 C103 H103 107.7 . . ?
C113 C103 H103 107.7 . . ?
C123 C103 H103 107.7 . . ?
C91 C81 C111 106.36(13) . . ?
C91 C81 C101 109.74(13) . . ?
C111 C81 C101 105.35(13) . . ?
C91 C81 C71 108.23(12) . . ?
C111 C81 C71 118.46(12) . . ?
C101 C81 C71 108.49(12) . . ?
C64 C54 C44 120.53(15) . . ?
C64 C54 H54 119.7 . . ?
C44 C54 H54 119.7 . . ?
C43 C53 C63 121.15(17) . . ?
C43 C53 H53 119.4 . . ?
C63 C53 H53 119.4 . . ?
C43 C33 C23 121.15(16) . . ?
C43 C33 H33 119.4 . . ?
C23 C33 H33 119.4 . . ?
C62 C102 C112 112.26(13) . . ?
C62 C102 C122 110.90(14) . . ?
C112 C102 C122 110.01(14) . . ?
C62 C102 H102 107.8 . . ?
C112 C102 H102 107.8 . . ?
C122 C102 H102 107.8 . . ?
C81 C111 H11A 109.5 . . ?
C81 C111 H11B 109.5 . . ?
H11A C111 H11B 109.5 . . ?
C81 C111 H11C 109.5 . . ?
H11A C111 H11C 109.5 . . ?
H11B C111 H11C 109.5 . . ?
C54 C64 C74 119.54(14) . . ?
C54 C64 H64 120.2 . . ?
C74 C64 H64 120.2 . . ?
C32 C42 C52 119.68(14) . . ?
C32 C42 H42 120.2 . . ?
C52 C42 H42 120.2 . . ?
C33 C23 C13 118.10(15) . . ?
C33 C23 C73 120.52(15) . . ?
C13 C23 C73 121.38(14) . . ?
C81 C101 H10A 109.5 . . ?
C81 C101 H10B 109.5 . . ?
H10A C101 H10B 109.5 . . ?
C81 C101 H10C 109.5 . . ?
H10A C101 H10C 109.5 . . ?
H10B C101 H10C 109.5 . . ?
C53 C43 C33 120.11(15) . . ?
C53 C43 H43 119.9 . . ?
C33 C43 H43 119.9 . . ?
C81 C91 H91A 109.5 . . ?
C81 C91 H91B 109.5 . . ?
H91A C91 H91B 109.5 . . ?
C81 C91 H91C 109.5 . . ?
H91A C91 H91C 109.5 . . ?
H91B C91 H91C 109.5 . . ?
C74 C84 C34 120.52(15) . . ?
C74 C84 H84 119.7 . . ?
C34 C84 H84 119.7 . . ?
C84 C74 C64 120.27(15) . . ?
C84 C74 H74 119.9 . . ?
C64 C74 H74 119.9 . . ?
C42 C52 C62 121.18(15) . . ?
C42 C52 H52 119.4 . . ?
C62 C52 H52 119.4 . . ?
C23 C73 C93 110.31(15) . . ?
C23 C73 C83 113.62(15) . . ?
C93 C73 C83 110.04(15) . . ?
C23 C73 H73 107.5 . . ?
C93 C73 H73 107.5 . . ?
C83 C73 H73 107.5 . . ?
C41 C21 H21A 109.5 . . ?
C41 C21 H21B 109.5 . . ?
H21A C21 H21B 109.5 . . ?
C41 C21 H21C 109.5 . . ?
H21A C21 H21C 109.5 . . ?
H21B C21 H21C 109.5 . . ?
C54 C44 C34 120.52(14) . . ?
C54 C44 H44 119.7 . . ?
C34 C44 H44 119.7 . . ?
C102 C112 H11D 109.5 . . ?
C102 C112 H11E 109.5 . . ?
H11D C112 H11E 109.5 . . ?
C102 C112 H11F 109.5 . . ?
H11D C112 H11F 109.5 . . ?
H11E C112 H11F 109.5 . . ?
C41 C11 H11G 109.5 . . ?
C41 C11 H11H 109.5 . . ?
H11G C11 H11H 109.5 . . ?
C41 C11 H11I 109.5 . . ?
H11G C11 H11I 109.5 . . ?
H11H C11 H11I 109.5 . . ?
C103 C113 H11J 109.5 . . ?
C103 C113 H11K 109.5 . . ?
H11J C113 H11K 109.5 . . ?
C103 C113 H11L 109.5 . . ?
H11J C113 H11L 109.5 . . ?
H11K C113 H11L 109.5 . . ?
C103 C123 H12A 109.5 . . ?
C103 C123 H12B 109.5 . . ?
H12A C123 H12B 109.5 . . ?
C103 C123 H12C 109.5 . . ?
H12A C123 H12C 109.5 . . ?
H12B C123 H12C 109.5 . . ?
C73 C83 H83A 109.5 . . ?
C73 C83 H83B 109.5 . . ?
H83A C83 H83B 109.5 . . ?
C73 C83 H83C 109.5 . . ?
H83A C83 H83C 109.5 . . ?
H83B C83 H83C 109.5 . . ?
C72 C92 H92A 109.5 . . ?
C72 C92 H92B 109.5 . . ?
H92A C92 H92B 109.5 . . ?
C72 C92 H92C 109.5 . . ?
H92A C92 H92C 109.5 . . ?
H92B C92 H92C 109.5 . . ?
C102 C122 H12D 109.5 . . ?
C102 C122 H12E 109.5 . . ?
H12D C122 H12E 109.5 . . ?
C102 C122 H12F 109.5 . . ?
H12D C122 H12F 109.5 . . ?
H12E C122 H12F 109.5 . . ?
C73 C93 H93A 109.5 . . ?
C73 C93 H93B 109.5 . . ?
H93A C93 H93B 109.5 . . ?
C73 C93 H93C 109.5 . . ?
H93A C93 H93C 109.5 . . ?
H93B C93 H93C 109.5 . . ?
C72 C82 H82A 109.5 . . ?
C72 C82 H82B 109.5 . . ?
H82A C82 H82B 109.5 . . ?
C72 C82 H82C 109.5 . . ?
H82A C82 H82C 109.5 . . ?
H82B C82 H82C 109.5 . . ?

loop_
_geom_bond_atom_site_label_1
_geom_bond_atom_site_label_2
_geom_bond_distance
_geom_bond_site_symmetry_2
_geom_bond_publ_flag
Fe1 C14 1.9291(16) . ?
Fe1 C24 1.9662(15) . ?
Fe1 N21 1.9756(12) . ?
Fe1 N11 2.0049(12) . ?
N21 C71 1.3390(18) . ?
N21 C13 1.4408(18) . ?
N11 C51 1.3321(19) . ?
N11 C12 1.4404(18) . ?
C12 C22 1.405(2) . ?
C12 C62 1.406(2) . ?
C51 C61 1.409(2) . ?
C51 C41 1.566(2) . ?
C34 C44 1.395(2) . ?
C34 C84 1.402(2) . ?
C34 C24 1.463(2) . ?
C62 C52 1.399(2) . ?
C62 C102 1.522(2) . ?
C14 C24 1.274(2) . ?
C14 H14 0.9500 . ?
C71 C61 1.401(2) . ?
C71 C81 1.568(2) . ?
C13 C63 1.405(2) . ?
C13 C23 1.412(2) . ?
C61 H61 0.9500 . ?
C63 C53 1.401(2) . ?
C63 C103 1.522(2) . ?
C31 C41 1.539(2) . ?
C31 H31A 0.9800 . ?
C31 H31B 0.9800 . ?
C31 H31C 0.9800 . ?
C41 C11 1.537(2) . ?
C41 C21 1.546(2) . ?
C32 C42 1.381(2) . ?
C32 C22 1.393(2) . ?
C32 H32 0.9500 . ?
C22 C72 1.525(2) . ?
C72 C92 1.532(3) . ?
C72 C82 1.534(3) . ?
C72 H72 1.0000 . ?
C103 C113 1.533(2) . ?
C103 C123 1.535(3) . ?
C103 H103 1.0000 . ?
C81 C91 1.540(2) . ?
C81 C111 1.540(2) . ?
C81 C101 1.548(2) . ?
C54 C64 1.385(2) . ?
C54 C44 1.387(2) . ?
C54 H54 0.9500 . ?
C53 C43 1.378(3) . ?
C53 H53 0.9500 . ?
C33 C43 1.385(3) . ?
C33 C23 1.399(2) . ?
C33 H33 0.9500 . ?
C102 C112 1.533(2) . ?
C102 C122 1.535(2) . ?
C102 H102 1.0000 . ?
C111 H11A 0.9800 . ?
C111 H11B 0.9800 . ?
C111 H11C 0.9800 . ?
C64 C74 1.388(2) . ?
C64 H64 0.9500 . ?
C42 C52 1.382(2) . ?
C42 H42 0.9500 . ?
C23 C73 1.520(2) . ?
C101 H10A 0.9800 . ?
C101 H10B 0.9800 . ?
C101 H10C 0.9800 . ?
C43 H43 0.9500 . ?
C91 H91A 0.9800 . ?
C91 H91B 0.9800 . ?
C91 H91C 0.9800 . ?
C84 C74 1.387(2) . ?
C84 H84 0.9500 . ?
C74 H74 0.9500 . ?
C52 H52 0.9500 . ?
C73 C93 1.531(3) . ?
C73 C83 1.535(2) . ?
C73 H73 1.0000 . ?
C21 H21A 0.9800 . ?
C21 H21B 0.9800 . ?
C21 H21C 0.9800 . ?
C44 H44 0.9500 . ?
C112 H11D 0.9800 . ?
C112 H11E 0.9800 . ?
C112 H11F 0.9800 . ?
C11 H11G 0.9800 . ?
C11 H11H 0.9800 . ?
C11 H11I 0.9800 . ?
C113 H11J 0.9800 . ?
C113 H11K 0.9800 . ?
C113 H11L 0.9800 . ?
C123 H12A 0.9800 . ?
C123 H12B 0.9800 . ?
C123 H12C 0.9800 . ?
C83 H83A 0.9800 . ?
C83 H83B 0.9800 . ?
C83 H83C 0.9800 . ?
C92 H92A 0.9800 . ?
C92 H92B 0.9800 . ?
C92 H92C 0.9800 . ?
C122 H12D 0.9800 . ?
C122 H12E 0.9800 . ?
C122 H12F 0.9800 . ?
C93 H93A 0.9800 . ?
C93 H93B 0.9800 . ?
C93 H93C 0.9800 . ?
C82 H82A 0.9800 . ?
C82 H82B 0.9800 . ?
C82 H82C 0.9800 . ?
